data_4105706
loop_
_publ_author_name
'Charles W. Machan'
'Alexander M. Spokoyny'
'Matthew R. Jones'
'Amy A. Sarjeant'
'Charlotte L. Stern'
'Chad A. Mirkin'

_publ_contact_author_address
;
Department of Chemistry and the International Institute for Nanotechnology, 
Northwestern University, 2145 Sheridan Road, Evanston, IL, 60208, USA.
;
_publ_contact_author_email chadnano@northwestern.edu
_publ_contact_author_fax 847-467-5123
_publ_contact_author_name 'Chad A. Mirkin'
_publ_section_title
;
 Plasticity of the Nickel(II) Coordination Environment in Complexes with
 Hemilabile Phosphino Thioether Ligands
;
_journal_name_full 'Journal of the American Chemical Society'
_journal_page_first 3023
_journal_page_last 3033
_journal_paper_doi 10.1021/ja109624m
_journal_volume 133
_journal_year 2011
_chemical_formula_sum 'C52 H50 Cl2 Ni P2 S2'
_chemical_formula_weight 930.59
_chemical_name_systematic
; 
 ? 
;
_space_group_IT_number 14
_symmetry_cell_setting monoclinic
_symmetry_space_group_name_Hall '-P 2ybc'
_symmetry_space_group_name_H-M 'P 1 21/c 1'
_atom_sites_solution_hydrogens geom
_atom_sites_solution_primary direct
_atom_sites_solution_secondary difmap
_audit_creation_method SHELXL-97
_audit_update_record
;
2010-04-08 # Formatted by publCIF
;
_cell_angle_alpha 90.00
_cell_angle_beta 105.465(10)
_cell_angle_gamma 90.00
_cell_formula_units_Z 2
_cell_length_a 15.378(2)
_cell_length_b 9.7020(12)
_cell_length_c 15.2472(16)
_cell_measurement_reflns_used 1522
_cell_measurement_temperature 100(2)
_cell_measurement_theta_max 63.55
_cell_measurement_theta_min 5.46
_cell_volume 2192.5(5)
_computing_cell_refinement 'Bruker SAINT'
_computing_data_collection 'Bruker APEX2'
_computing_data_reduction 'Bruker SAINT'
_computing_molecular_graphics 'Bruker SHELXTL'
_computing_publication_material 'Bruker SHELXTL'
_computing_structure_refinement 'SHELXL-97 (Sheldrick, 2008)'
_computing_structure_solution 'SHELXS-97 (Sheldrick, 2008)'
_diffrn_ambient_temperature 100(2)
_diffrn_measured_fraction_theta_full 0.816
_diffrn_measured_fraction_theta_max 0.816
_diffrn_measurement_device_type 'Bruker APEX-II CCD'
_diffrn_measurement_method '\f and \w scans'
_diffrn_radiation_monochromator graphite
_diffrn_radiation_source 'fine-focus sealed tube'
_diffrn_radiation_type CuK\a
_diffrn_radiation_wavelength 1.54178
_diffrn_reflns_av_R_equivalents 0.1222
_diffrn_reflns_av_sigmaI/netI 0.2098
_diffrn_reflns_limit_h_max 17
_diffrn_reflns_limit_h_min -16
_diffrn_reflns_limit_k_max 10
_diffrn_reflns_limit_k_min -10
_diffrn_reflns_limit_l_max 9
_diffrn_reflns_limit_l_min -16
_diffrn_reflns_number 6203
_diffrn_reflns_theta_full 58.91
_diffrn_reflns_theta_max 58.91
_diffrn_reflns_theta_min 5.45
_diffrn_standards_number 0
_exptl_absorpt_coefficient_mu 3.617
_exptl_absorpt_correction_T_max 0.9150
_exptl_absorpt_correction_T_min 0.4090
_exptl_absorpt_correction_type multi-scan
_exptl_absorpt_process_details 'SADABS, Bruker'
_exptl_crystal_colour colourless
_exptl_crystal_density_diffrn 1.410
_exptl_crystal_description plate
_exptl_crystal_F_000 972
_exptl_crystal_size_max 0.30
_exptl_crystal_size_mid 0.22
_exptl_crystal_size_min 0.03
_refine_diff_density_max 0.507
_refine_diff_density_min -0.295
_refine_diff_density_rms 0.071
_refine_ls_extinction_method none
_refine_ls_goodness_of_fit_ref 0.820
_refine_ls_hydrogen_treatment constr
_refine_ls_matrix_type full
_refine_ls_number_parameters 268
_refine_ls_number_reflns 2564
_refine_ls_number_restraints 0
_refine_ls_restrained_S_all 0.820
_refine_ls_R_factor_all 0.1466
_refine_ls_R_factor_gt 0.0701
_refine_ls_shift/su_max 0.001
_refine_ls_shift/su_mean 0.000
_refine_ls_structure_factor_coef Fsqd
_refine_ls_weighting_details 'calc w=1/[\s^2^(Fo^2^)+(0.0554P)^2^+0.0000P] where P=(Fo^2^+2Fc^2^)/3'
_refine_ls_weighting_scheme calc
_refine_ls_wR_factor_gt 0.1357
_refine_ls_wR_factor_ref 0.1582
_reflns_number_gt 1203
_reflns_number_total 2564
_reflns_threshold_expression >2sigma(I)
_cod_data_source_file ja109624m_si_002_7.cif
_cod_data_source_block n0272
_cod_database_code 4105706

loop_
_symmetry_equiv_pos_as_xyz
'x, y, z'
'-x, y+1/2, -z+1/2'
'-x, -y, -z'
'x, -y-1/2, z-1/2'

loop_
_atom_site_label
_atom_site_type_symbol
_atom_site_fract_x
_atom_site_fract_y
_atom_site_fract_z
_atom_site_U_iso_or_equiv
_atom_site_adp_type
_atom_site_occupancy
_atom_site_symmetry_multiplicity
_atom_site_calc_flag
_atom_site_refinement_flags
Ni1 Ni 1.0000 0.0000 0.0000 0.0363(5) Uani 1 2 d S
Cl1 Cl 0.99936(15) -0.21284(18) 0.07525(12) 0.0398(5) Uani 1 1 d .
S1 S 0.85759(16) 0.0664(2) 0.03209(14) 0.0419(6) Uani 1 1 d .
P1 P 1.07166(18) 0.1210(2) 0.14691(14) 0.0421(6) Uani 1 1 d .
C1 C 0.8964(7) 0.0732(9) 0.1552(5) 0.049(2) Uani 1 1 d .
H1A H 0.8462 0.0999 0.1810 0.059 Uiso 1 1 calc R
H1B H 0.9190 -0.0184 0.1798 0.059 Uiso 1 1 calc R
C2 C 0.9708(6) 0.1778(8) 0.1803(5) 0.045(2) Uani 1 1 d .
H2A H 0.9869 0.1936 0.2468 0.054 Uiso 1 1 calc R
H2B H 0.9493 0.2663 0.1498 0.054 Uiso 1 1 calc R
C3 C 0.7829(7) -0.0849(8) 0.0138(6) 0.055(3) Uani 1 1 d .
H3A H 0.7612 -0.1028 -0.0524 0.067 Uiso 1 1 calc R
H3B H 0.8182 -0.1662 0.0423 0.067 Uiso 1 1 calc R
C4 C 0.7051(7) -0.0693(9) 0.0508(6) 0.056(3) Uani 1 1 d .
H4A H 0.7280 -0.0571 0.1174 0.067 Uiso 1 1 calc R
H4B H 0.6709 -0.1569 0.0404 0.067 Uiso 1 1 calc R
C5 C 0.6395(6) 0.0462(8) 0.0149(6) 0.046(2) Uani 1 1 d .
C6 C 0.5898(7) 0.0988(9) 0.0722(5) 0.051(3) Uani 1 1 d .
H6 H 0.5984 0.0612 0.1314 0.061 Uiso 1 1 calc R
C7 C 0.5292(7) 0.2035(9) 0.0443(5) 0.046(2) Uani 1 1 d .
H7 H 0.4973 0.2394 0.0847 0.055 Uiso 1 1 calc R
C8 C 0.5135(6) 0.2595(8) -0.0459(5) 0.042(2) Uani 1 1 d .
C9 C 0.4506(7) 0.3679(8) -0.0785(5) 0.049(2) Uani 1 1 d .
H9 H 0.4171 0.4049 -0.0400 0.059 Uiso 1 1 calc R
C10 C 0.4381(6) 0.4184(9) -0.1628(5) 0.043(2) Uani 1 1 d .
H10 H 0.3966 0.4918 -0.1825 0.052 Uiso 1 1 calc R
C11 C 0.4847(7) 0.3656(8) -0.2217(6) 0.049(2) Uani 1 1 d .
H11 H 0.4746 0.4017 -0.2815 0.059 Uiso 1 1 calc R
C12 C 0.5461(6) 0.2599(8) -0.1927(5) 0.046(2) Uani 1 1 d .
H12 H 0.5785 0.2244 -0.2327 0.056 Uiso 1 1 calc R
C13 C 0.5610(6) 0.2045(8) -0.1049(5) 0.041(2) Uani 1 1 d .
C14 C 0.6266(6) 0.0972(8) -0.0722(5) 0.040(2) Uani 1 1 d .
H14 H 0.6608 0.0616 -0.1106 0.048 Uiso 1 1 calc R
C15 C 1.1378(6) 0.0217(8) 0.2433(5) 0.041(2) Uani 1 1 d .
C16 C 1.1854(6) -0.0934(8) 0.2302(5) 0.040(2) Uani 1 1 d .
H16 H 1.1804 -0.1252 0.1701 0.048 Uiso 1 1 calc R
C17 C 1.2407(6) -0.1635(8) 0.3038(5) 0.043(2) Uani 1 1 d .
H17 H 1.2730 -0.2428 0.2937 0.051 Uiso 1 1 calc R
C18 C 1.2487(7) -0.1187(8) 0.3906(5) 0.045(2) Uani 1 1 d .
H18 H 1.2867 -0.1674 0.4403 0.054 Uiso 1 1 calc R
C19 C 1.2023(6) -0.0032(9) 0.4073(5) 0.046(2) Uani 1 1 d .
H19 H 1.2085 0.0278 0.4678 0.055 Uiso 1 1 calc R
C20 C 1.1465(7) 0.0663(8) 0.3338(5) 0.045(2) Uani 1 1 d .
H20 H 1.1137 0.1448 0.3444 0.054 Uiso 1 1 calc R
C21 C 1.1407(7) 0.2759(8) 0.1568(5) 0.040(2) Uani 1 1 d .
C22 C 1.1061(7) 0.4020(7) 0.1201(5) 0.039(2) Uani 1 1 d .
H22 H 1.0433 0.4088 0.0914 0.047 Uiso 1 1 calc R
C23 C 1.1590(7) 0.5172(8) 0.1238(6) 0.047(2) Uani 1 1 d .
H23 H 1.1322 0.6027 0.1011 0.056 Uiso 1 1 calc R
C24 C 1.2500(7) 0.5088(9) 0.1600(5) 0.048(2) Uani 1 1 d .
H24 H 1.2869 0.5878 0.1614 0.058 Uiso 1 1 calc R
C25 C 1.2890(7) 0.3817(9) 0.1954(5) 0.049(2) Uani 1 1 d .
H25 H 1.3525 0.3741 0.2198 0.058 Uiso 1 1 calc R
C26 C 1.2337(6) 0.2678(9) 0.1944(5) 0.042(2) Uani 1 1 d .
H26 H 1.2598 0.1831 0.2196 0.051 Uiso 1 1 calc R

loop_
_atom_site_aniso_label
_atom_site_aniso_U_11
_atom_site_aniso_U_22
_atom_site_aniso_U_33
_atom_site_aniso_U_23
_atom_site_aniso_U_13
_atom_site_aniso_U_12
Ni1 0.0489(14) 0.0337(10) 0.0274(10) 0.0058(7) 0.0123(9) 0.0045(9)
Cl1 0.0566(16) 0.0331(10) 0.0305(10) 0.0074(8) 0.0131(10) 0.0008(10)
S1 0.0511(15) 0.0381(11) 0.0379(12) 0.0008(9) 0.0142(11) 0.0016(10)
P1 0.0618(18) 0.0407(12) 0.0271(11) 0.0058(9) 0.0174(11) 0.0103(11)
C1 0.065(7) 0.055(5) 0.036(5) -0.001(4) 0.029(5) 0.013(5)
C2 0.057(7) 0.054(5) 0.027(4) -0.007(4) 0.016(4) 0.008(5)
C3 0.089(9) 0.042(5) 0.033(5) -0.003(4) 0.012(5) 0.010(5)
C4 0.073(8) 0.047(5) 0.050(6) 0.002(4) 0.022(5) -0.015(5)
C5 0.048(7) 0.034(5) 0.050(5) -0.003(4) 0.001(5) -0.009(4)
C6 0.076(8) 0.053(6) 0.025(4) -0.004(4) 0.015(5) -0.008(5)
C7 0.057(7) 0.058(6) 0.024(4) -0.004(4) 0.011(4) -0.005(5)
C8 0.050(6) 0.043(5) 0.034(5) -0.008(4) 0.011(4) -0.010(4)
C9 0.057(7) 0.044(5) 0.043(5) -0.014(4) 0.009(5) -0.010(5)
C10 0.047(7) 0.053(5) 0.030(5) -0.002(4) 0.011(4) 0.006(5)
C11 0.064(7) 0.046(5) 0.036(5) 0.006(4) 0.010(5) -0.008(5)
C12 0.055(7) 0.046(5) 0.041(5) -0.002(4) 0.017(5) 0.008(5)
C13 0.049(6) 0.044(5) 0.026(4) -0.002(4) 0.005(4) -0.009(4)
C14 0.041(6) 0.048(5) 0.032(4) -0.007(4) 0.010(4) -0.007(4)
C15 0.053(6) 0.038(5) 0.033(5) 0.009(4) 0.013(4) 0.003(4)
C16 0.061(7) 0.037(4) 0.021(4) 0.004(3) 0.010(4) 0.000(4)
C17 0.046(7) 0.040(5) 0.041(5) 0.002(4) 0.011(5) -0.003(4)
C18 0.055(7) 0.045(5) 0.035(5) 0.012(4) 0.011(4) 0.005(5)
C19 0.058(7) 0.054(5) 0.024(4) 0.006(4) 0.008(4) -0.002(5)
C20 0.074(8) 0.033(4) 0.033(5) -0.002(4) 0.024(5) 0.008(5)
C21 0.063(7) 0.047(5) 0.014(4) 0.000(3) 0.015(4) 0.014(5)
C22 0.054(7) 0.034(4) 0.028(4) 0.004(3) 0.010(4) 0.009(4)
C23 0.067(8) 0.043(5) 0.031(4) 0.001(4) 0.014(5) 0.014(5)
C24 0.069(8) 0.048(5) 0.026(4) -0.008(4) 0.010(5) 0.000(5)
C25 0.055(7) 0.059(6) 0.029(4) -0.007(4) 0.008(4) 0.015(5)
C26 0.059(7) 0.046(5) 0.025(4) -0.004(4) 0.015(4) -0.002(5)

loop_
_atom_type_symbol
_atom_type_description
_atom_type_scat_dispersion_real
_atom_type_scat_dispersion_imag
_atom_type_scat_source
C C 0.0181 0.0091 'International Tables Vol C Tables 4.2.6.8 and 6.1.1.4'
H H 0.0000 0.0000 'International Tables Vol C Tables 4.2.6.8 and 6.1.1.4'
P P 0.2955 0.4335 'International Tables Vol C Tables 4.2.6.8 and 6.1.1.4'
S S 0.3331 0.5567 'International Tables Vol C Tables 4.2.6.8 and 6.1.1.4'
Cl Cl 0.3639 0.7018 'International Tables Vol C Tables 4.2.6.8 and 6.1.1.4'
Ni Ni -3.0029 0.5091 'International Tables Vol C Tables 4.2.6.8 and 6.1.1.4'

loop_
_geom_angle_atom_site_label_1
_geom_angle_atom_site_label_2
_geom_angle_atom_site_label_3
_geom_angle
_geom_angle_site_symmetry_1
_geom_angle_site_symmetry_3
Cl1 Ni1 Cl1 180.0 3_755 .
Cl1 Ni1 S1 90.75(7) 3_755 3_755
Cl1 Ni1 S1 89.25(7) . 3_755
Cl1 Ni1 S1 89.25(7) 3_755 .
Cl1 Ni1 S1 90.75(7) . .
S1 Ni1 S1 180.0 3_755 .
Cl1 Ni1 P1 91.90(6) 3_755 3_755
Cl1 Ni1 P1 88.10(6) . 3_755
S1 Ni1 P1 84.38(8) 3_755 3_755
S1 Ni1 P1 95.62(8) . 3_755
Cl1 Ni1 P1 88.10(6) 3_755 .
Cl1 Ni1 P1 91.90(6) . .
S1 Ni1 P1 95.62(8) 3_755 .
S1 Ni1 P1 84.38(8) . .
P1 Ni1 P1 180.0 3_755 .
C1 S1 C3 101.9(4) . .
C1 S1 Ni1 98.7(3) . .
C3 S1 Ni1 108.4(3) . .
C21 P1 C15 100.5(4) . .
C21 P1 C2 104.2(4) . .
C15 P1 C2 105.4(4) . .
C21 P1 Ni1 124.6(2) . .
C15 P1 Ni1 119.4(3) . .
C2 P1 Ni1 100.7(3) . .
C2 C1 S1 107.8(6) . .
C2 C1 H1A 110.1 . .
S1 C1 H1A 110.1 . .
C2 C1 H1B 110.1 . .
S1 C1 H1B 110.1 . .
H1A C1 H1B 108.5 . .
C1 C2 P1 111.6(6) . .
C1 C2 H2A 109.3 . .
P1 C2 H2A 109.3 . .
C1 C2 H2B 109.3 . .
P1 C2 H2B 109.3 . .
H2A C2 H2B 108.0 . .
C4 C3 S1 113.7(6) . .
C4 C3 H3A 108.8 . .
S1 C3 H3A 108.8 . .
C4 C3 H3B 108.8 . .
S1 C3 H3B 108.8 . .
H3A C3 H3B 107.7 . .
C3 C4 C5 118.3(7) . .
C3 C4 H4A 107.7 . .
C5 C4 H4A 107.7 . .
C3 C4 H4B 107.7 . .
C5 C4 H4B 107.7 . .
H4A C4 H4B 107.1 . .
C14 C5 C6 120.4(8) . .
C14 C5 C4 121.7(8) . .
C6 C5 C4 117.8(8) . .
C7 C6 C5 121.1(8) . .
C7 C6 H6 119.5 . .
C5 C6 H6 119.5 . .
C6 C7 C8 120.3(8) . .
C6 C7 H7 119.8 . .
C8 C7 H7 119.8 . .
C13 C8 C9 118.4(7) . .
C13 C8 C7 119.0(8) . .
C9 C8 C7 122.5(8) . .
C10 C9 C8 121.0(8) . .
C10 C9 H9 119.5 . .
C8 C9 H9 119.5 . .
C9 C10 C11 121.2(8) . .
C9 C10 H10 119.4 . .
C11 C10 H10 119.4 . .
C12 C11 C10 119.5(8) . .
C12 C11 H11 120.2 . .
C10 C11 H11 120.2 . .
C11 C12 C13 120.8(8) . .
C11 C12 H12 119.6 . .
C13 C12 H12 119.6 . .
C12 C13 C8 119.0(8) . .
C12 C13 C14 121.8(8) . .
C8 C13 C14 119.2(7) . .
C5 C14 C13 119.9(8) . .
C5 C14 H14 120.1 . .
C13 C14 H14 120.1 . .
C16 C15 C20 118.2(7) . .
C16 C15 P1 121.0(6) . .
C20 C15 P1 120.7(6) . .
C15 C16 C17 120.9(7) . .
C15 C16 H16 119.6 . .
C17 C16 H16 119.6 . .
C18 C17 C16 120.2(8) . .
C18 C17 H17 119.9 . .
C16 C17 H17 119.9 . .
C17 C18 C19 121.1(8) . .
C17 C18 H18 119.4 . .
C19 C18 H18 119.4 . .
C18 C19 C20 118.7(7) . .
C18 C19 H19 120.7 . .
C20 C19 H19 120.7 . .
C19 C20 C15 120.9(8) . .
C19 C20 H20 119.5 . .
C15 C20 H20 119.5 . .
C22 C21 C26 117.1(8) . .
C22 C21 P1 122.7(7) . .
C26 C21 P1 119.9(6) . .
C23 C22 C21 122.6(9) . .
C23 C22 H22 118.7 . .
C21 C22 H22 118.7 . .
C24 C23 C22 120.1(8) . .
C24 C23 H23 120.0 . .
C22 C23 H23 120.0 . .
C23 C24 C25 119.5(9) . .
C23 C24 H24 120.3 . .
C25 C24 H24 120.3 . .
C26 C25 C24 119.5(9) . .
C26 C25 H25 120.3 . .
C24 C25 H25 120.3 . .
C25 C26 C21 121.1(8) . .
C25 C26 H26 119.4 . .
C21 C26 H26 119.4 . .

loop_
_geom_bond_atom_site_label_1
_geom_bond_atom_site_label_2
_geom_bond_distance
_geom_bond_site_symmetry_2
Ni1 Cl1 2.3635(17) 3_755
Ni1 Cl1 2.3636(17) .
Ni1 S1 2.454(2) 3_755
Ni1 S1 2.454(2) .
Ni1 P1 2.509(2) 3_755
Ni1 P1 2.509(2) .
S1 C1 1.814(8) .
S1 C3 1.838(9) .
P1 C21 1.823(9) .
P1 C15 1.824(8) .
P1 C2 1.841(9) .
C1 C2 1.500(12) .
C1 H1A 0.9900 .
C1 H1B 0.9900 .
C2 H2A 0.9900 .
C2 H2B 0.9900 .
C3 C4 1.460(13) .
C3 H3A 0.9900 .
C3 H3B 0.9900 .
C4 C5 1.509(13) .
C4 H4A 0.9900 .
C4 H4B 0.9900 .
C5 C14 1.381(11) .
C5 C6 1.402(12) .
C6 C7 1.367(12) .
C6 H6 0.9500 .
C7 C8 1.437(11) .
C7 H7 0.9500 .
C8 C13 1.406(11) .
C8 C9 1.426(12) .
C9 C10 1.340(11) .
C9 H9 0.9500 .
C10 C11 1.388(11) .
C10 H10 0.9500 .
C11 C12 1.384(12) .
C11 H11 0.9500 .
C12 C13 1.404(11) .
C12 H12 0.9500 .
C13 C14 1.443(12) .
C14 H14 0.9500 .
C15 C16 1.379(11) .
C15 C20 1.418(10) .
C16 C17 1.392(12) .
C16 H16 0.9500 .
C17 C18 1.367(11) .
C17 H17 0.9500 .
C18 C19 1.389(11) .
C18 H18 0.9500 .
C19 C20 1.391(12) .
C19 H19 0.9500 .
C20 H20 0.9500 .
C21 C22 1.391(10) .
C21 C26 1.394(12) .
C22 C23 1.375(11) .
C22 H22 0.9500 .
C23 C24 1.362(13) .
C23 H23 0.9500 .
C24 C25 1.415(11) .
C24 H24 0.9500 .
C25 C26 1.391(11) .
C25 H25 0.9500 .
C26 H26 0.9500 .

loop_
_geom_torsion_atom_site_label_1
_geom_torsion_atom_site_label_2
_geom_torsion_atom_site_label_3
_geom_torsion_atom_site_label_4
_geom_torsion
_geom_torsion_site_symmetry_1
Cl1 Ni1 S1 C1 -115.8(3) 3_755
Cl1 Ni1 S1 C1 64.2(3) .
S1 Ni1 S1 C1 -171(12) 3_755
P1 Ni1 S1 C1 152.4(3) 3_755
P1 Ni1 S1 C1 -27.6(3) .
Cl1 Ni1 S1 C3 138.5(3) 3_755
Cl1 Ni1 S1 C3 -41.5(3) .
S1 Ni1 S1 C3 83(12) 3_755
P1 Ni1 S1 C3 46.7(3) 3_755
P1 Ni1 S1 C3 -133.3(3) .
Cl1 Ni1 P1 C21 -26.1(4) 3_755
Cl1 Ni1 P1 C21 153.9(4) .
S1 Ni1 P1 C21 64.4(4) 3_755
S1 Ni1 P1 C21 -115.6(4) .
P1 Ni1 P1 C21 117(4) 3_755
Cl1 Ni1 P1 C15 -156.0(3) 3_755
Cl1 Ni1 P1 C15 24.0(3) .
S1 Ni1 P1 C15 -65.4(3) 3_755
S1 Ni1 P1 C15 114.6(3) .
P1 Ni1 P1 C15 -13(4) 3_755
Cl1 Ni1 P1 C2 89.5(3) 3_755
Cl1 Ni1 P1 C2 -90.5(3) .
S1 Ni1 P1 C2 -179.9(3) 3_755
S1 Ni1 P1 C2 0.1(3) .
P1 Ni1 P1 C2 -128(4) 3_755
C3 S1 C1 C2 170.4(6) .
Ni1 S1 C1 C2 59.5(6) .
S1 C1 C2 P1 -67.4(7) .
C21 P1 C2 C1 166.4(6) .
C15 P1 C2 C1 -88.3(6) .
Ni1 P1 C2 C1 36.4(6) .
C1 S1 C3 C4 62.9(8) .
Ni1 S1 C3 C4 166.3(6) .
S1 C3 C4 C5 60.4(10) .
C3 C4 C5 C14 28.1(13) .
C3 C4 C5 C6 -153.4(9) .
C14 C5 C6 C7 -1.5(14) .
C4 C5 C6 C7 180.0(9) .
C5 C6 C7 C8 1.6(14) .
C6 C7 C8 C13 0.3(13) .
C6 C7 C8 C9 179.5(8) .
C13 C8 C9 C10 -1.3(13) .
C7 C8 C9 C10 179.5(8) .
C8 C9 C10 C11 1.1(14) .
C9 C10 C11 C12 -0.8(14) .
C10 C11 C12 C13 0.7(14) .
C11 C12 C13 C8 -0.9(13) .
C11 C12 C13 C14 -178.1(8) .
C9 C8 C13 C12 1.2(12) .
C7 C8 C13 C12 -179.6(8) .
C9 C8 C13 C14 178.5(8) .
C7 C8 C13 C14 -2.3(12) .
C6 C5 C14 C13 -0.5(13) .
C4 C5 C14 C13 177.9(8) .
C12 C13 C14 C5 179.6(8) .
C8 C13 C14 C5 2.4(13) .
C21 P1 C15 C16 -108.4(8) .
C2 P1 C15 C16 143.6(8) .
Ni1 P1 C15 C16 31.6(9) .
C21 P1 C15 C20 67.3(8) .
C2 P1 C15 C20 -40.8(8) .
Ni1 P1 C15 C20 -152.8(7) .
C20 C15 C16 C17 -0.2(13) .
P1 C15 C16 C17 175.5(7) .
C15 C16 C17 C18 -0.1(13) .
C16 C17 C18 C19 0.0(14) .
C17 C18 C19 C20 0.5(14) .
C18 C19 C20 C15 -0.8(14) .
C16 C15 C20 C19 0.7(14) .
P1 C15 C20 C19 -175.1(7) .
C15 P1 C21 C22 -157.0(6) .
C2 P1 C21 C22 -48.1(7) .
Ni1 P1 C21 C22 65.9(7) .
C15 P1 C21 C26 29.5(6) .
C2 P1 C21 C26 138.5(6) .
Ni1 P1 C21 C26 -107.6(5) .
C26 C21 C22 C23 -3.2(11) .
P1 C21 C22 C23 -176.8(6) .
C21 C22 C23 C24 3.7(12) .
C22 C23 C24 C25 -1.4(12) .
C23 C24 C25 C26 -1.2(11) .
C24 C25 C26 C21 1.7(11) .
C22 C21 C26 C25 0.5(10) .
P1 C21 C26 C25 174.3(5) .
